data_4085351
loop_
_publ_author_name
'Burlakov, Vladimir V.'
'Bogdanov, Vyacheslav S.'
'Arndt, Perdita'
'Baumann, Wolfgang'
'Spannenberg, Anke'
'Lyssenko, Konstantin A.'
'Ananyev, Ivan V.'
'Rosenthal, Uwe'
'Shur, Vladimir B.'

_publ_section_title
;
 Thermal Isomerization of the Buchwald Seven-Membered Zirconacyclocumulene
 and Its Interaction with Acetylenes. Synthesis and Structures of Novel
 Seven-Membered Zirconacyclocumulene Complexes
;
_journal_issue 11
_journal_name_full Organometallics
_journal_page_first 2471
_journal_paper_doi 10.1021/om501205s
_journal_volume 34
_journal_year 2015
_chemical_formula_sum 'C20 H38 Si4'
_chemical_formula_weight 390.86
_chemical_name_systematic
; 
 ? 
;
_space_group_IT_number 2
_symmetry_cell_setting triclinic
_symmetry_space_group_name_Hall '-P 1'
_symmetry_space_group_name_H-M 'P -1'
_atom_sites_solution_hydrogens geom
_atom_sites_solution_primary direct
_atom_sites_solution_secondary difmap
_audit_creation_method SHELXL-97
_cell_angle_alpha 90.062(2)
_cell_angle_beta 94.187(2)
_cell_angle_gamma 96.880(2)
_cell_formula_units_Z 2
_cell_length_a 6.5912(2)
_cell_length_b 13.0722(4)
_cell_length_c 15.5139(4)
_cell_measurement_reflns_used 9996
_cell_measurement_temperature 150(2)
_cell_measurement_theta_max 28.89
_cell_measurement_theta_min 2.63
_cell_volume 1323.47(7)
_computing_cell_refinement 'SAINT (Bruker, 2009)'
_computing_data_collection 'APEX2 (Bruker, 2011)'
_computing_data_reduction SAINT
_computing_structure_refinement 'SHELXL-97 (Sheldrick, 2008)'
_computing_structure_solution 'SHELXS-97 (Sheldrick, 2008)'
_diffrn_ambient_temperature 150(2)
_diffrn_measured_fraction_theta_full 1.000
_diffrn_measured_fraction_theta_max 1.000
_diffrn_measurement_device_type 'Bruker Kappa APEX II Duo'
_diffrn_measurement_method '\f and \w scans'
_diffrn_radiation_monochromator 'curved graphite'
_diffrn_radiation_source 'fine-focus sealed tube'
_diffrn_radiation_type MoK\a
_diffrn_radiation_wavelength 0.71073
_diffrn_reflns_av_R_equivalents 0.0418
_diffrn_reflns_av_sigmaI/netI 0.0275
_diffrn_reflns_limit_h_max 8
_diffrn_reflns_limit_h_min -8
_diffrn_reflns_limit_k_max 16
_diffrn_reflns_limit_k_min -16
_diffrn_reflns_limit_l_max 19
_diffrn_reflns_limit_l_min -19
_diffrn_reflns_number 32856
_diffrn_reflns_theta_full 27.00
_diffrn_reflns_theta_max 27.00
_diffrn_reflns_theta_min 1.32
_exptl_absorpt_coefficient_mu 0.226
_exptl_absorpt_correction_T_max 0.97
_exptl_absorpt_correction_T_min 0.90
_exptl_absorpt_correction_type multi-scan
_exptl_absorpt_process_details 'SADABS (Bruker, 2008)'
_exptl_crystal_colour colourless
_exptl_crystal_density_diffrn 0.981
_exptl_crystal_density_method 'not measured'
_exptl_crystal_description plate
_exptl_crystal_F_000 428
_exptl_crystal_size_max 0.49
_exptl_crystal_size_mid 0.41
_exptl_crystal_size_min 0.11
_refine_diff_density_max 0.431
_refine_diff_density_min -0.194
_refine_diff_density_rms 0.049
_refine_ls_extinction_method none
_refine_ls_goodness_of_fit_ref 1.072
_refine_ls_hydrogen_treatment mixed
_refine_ls_matrix_type full
_refine_ls_number_parameters 237
_refine_ls_number_reflns 5784
_refine_ls_number_restraints 0
_refine_ls_restrained_S_all 1.072
_refine_ls_R_factor_all 0.0533
_refine_ls_R_factor_gt 0.0383
_refine_ls_shift/su_max 0.001
_refine_ls_shift/su_mean 0.000
_refine_ls_structure_factor_coef Fsqd
_refine_ls_weighting_details 'calc w=1/[\s^2^(Fo^2^)+(0.0521P)^2^+0.4013P] where P=(Fo^2^+2Fc^2^)/3'
_refine_ls_weighting_scheme calc
_refine_ls_wR_factor_gt 0.0950
_refine_ls_wR_factor_ref 0.1066
_reflns_number_gt 4638
_reflns_number_total 5784
_reflns_threshold_expression >2sigma(I)
_cod_data_source_file om501205s_si_002.cif
_cod_data_source_block compound_9
_cod_depositor_comments 'Adding full bibliography for 4085350--4085354.cif.'
_cod_original_sg_symbol_H-M P-1
_cod_database_code 4085351

loop_
_symmetry_equiv_pos_as_xyz
'x, y, z'
'-x, -y, -z'

loop_
_atom_site_label
_atom_site_type_symbol
_atom_site_fract_x
_atom_site_fract_y
_atom_site_fract_z
_atom_site_U_iso_or_equiv
_atom_site_adp_type
_atom_site_occupancy
_atom_site_symmetry_multiplicity
_atom_site_calc_flag
_atom_site_refinement_flags
C1 C 0.8618(3) 0.12876(15) 0.74396(11) 0.0369(4) Uani 1 1 d .
C2 C 0.8235(2) 0.15500(13) 0.67072(11) 0.0322(4) Uani 1 1 d .
C3 C 0.7827(2) 0.18278(13) 0.58295(10) 0.0299(3) Uani 1 1 d .
C4 C 0.6548(2) 0.25001(12) 0.55454(9) 0.0236(3) Uani 1 1 d .
C5 C 0.6298(2) 0.26759(12) 0.45963(9) 0.0238(3) Uani 1 1 d .
C6 C 0.7570(2) 0.34101(13) 0.42430(10) 0.0280(3) Uani 1 1 d .
C7 C 0.7534(2) 0.36174(13) 0.33373(10) 0.0295(3) Uani 1 1 d .
C8 C 0.7555(3) 0.37845(14) 0.25752(11) 0.0340(4) Uani 1 1 d .
C9 C 1.0484(4) -0.0293(2) 0.85053(14) 0.0648(7) Uani 1 1 d .
H9A H 0.9597 -0.0856 0.8202 0.097 Uiso 1 1 calc R
H9B H 1.0861 -0.0506 0.9095 0.097 Uiso 1 1 calc R
H9C H 1.1726 -0.0126 0.8197 0.097 Uiso 1 1 calc R
C10 C 1.0708(4) 0.1891(2) 0.91768(14) 0.0677(7) Uani 1 1 d .
H10A H 1.2027 0.2044 0.8922 0.102 Uiso 1 1 calc R
H10B H 1.0940 0.1669 0.9775 0.102 Uiso 1 1 calc R
H10C H 1.0007 0.2512 0.9168 0.102 Uiso 1 1 calc R
C11 C 0.6618(4) 0.0528(2) 0.90182(14) 0.0685(7) Uani 1 1 d .
H11A H 0.5896 0.1141 0.9023 0.103 Uiso 1 1 calc R
H11B H 0.6853 0.0288 0.9611 0.103 Uiso 1 1 calc R
H11C H 0.5787 -0.0018 0.8671 0.103 Uiso 1 1 calc R
C12 C 0.7006(4) 0.43234(18) 0.67549(15) 0.0570(6) Uani 1 1 d .
H12A H 0.7647 0.4719 0.6290 0.086 Uiso 1 1 calc R
H12B H 0.8062 0.4031 0.7122 0.086 Uiso 1 1 calc R
H12C H 0.6304 0.4778 0.7103 0.086 Uiso 1 1 calc R
C13 C 0.3953(3) 0.24518(19) 0.71394(13) 0.0541(6) Uani 1 1 d .
H13A H 0.2919 0.2809 0.7398 0.081 Uiso 1 1 calc R
H13B H 0.5019 0.2321 0.7586 0.081 Uiso 1 1 calc R
H13C H 0.3305 0.1795 0.6886 0.081 Uiso 1 1 calc R
C14 C 0.3043(3) 0.38126(15) 0.56245(12) 0.0419(4) Uani 1 1 d .
H14A H 0.2053 0.3250 0.5378 0.063 Uiso 1 1 calc R
H14B H 0.3630 0.4226 0.5156 0.063 Uiso 1 1 calc R
H14C H 0.2350 0.4249 0.5992 0.063 Uiso 1 1 calc R
C15 C 0.2727(3) 0.09863(14) 0.46831(12) 0.0403(4) Uani 1 1 d .
H15A H 0.2120 0.1432 0.5076 0.060 Uiso 1 1 calc R
H15B H 0.3604 0.0554 0.5019 0.060 Uiso 1 1 calc R
H15C H 0.1635 0.0547 0.4351 0.060 Uiso 1 1 calc R
C16 C 0.2557(3) 0.25415(17) 0.32500(14) 0.0507(5) Uani 1 1 d .
H16A H 0.1451 0.2068 0.2960 0.076 Uiso 1 1 calc R
H16B H 0.3340 0.2925 0.2816 0.076 Uiso 1 1 calc R
H16C H 0.1970 0.3026 0.3615 0.076 Uiso 1 1 calc R
C17 C 0.5670(3) 0.09647(15) 0.32655(13) 0.0477(5) Uani 1 1 d .
H17A H 0.4685 0.0441 0.2962 0.071 Uiso 1 1 calc R
H17B H 0.6646 0.0627 0.3640 0.071 Uiso 1 1 calc R
H17C H 0.6411 0.1389 0.2842 0.071 Uiso 1 1 calc R
C18 C 0.6618(4) 0.52107(17) 0.11384(13) 0.0569(6) Uani 1 1 d .
H18A H 0.5199 0.5184 0.1295 0.085 Uiso 1 1 calc R
H18B H 0.6669 0.5332 0.0517 0.085 Uiso 1 1 calc R
H18C H 0.7469 0.5772 0.1460 0.085 Uiso 1 1 calc R
C19 C 0.5931(4) 0.28937(19) 0.08491(14) 0.0584(6) Uani 1 1 d .
H19A H 0.6464 0.2242 0.0995 0.088 Uiso 1 1 calc R
H19B H 0.5914 0.2996 0.0223 0.088 Uiso 1 1 calc R
H19C H 0.4536 0.2873 0.1033 0.088 Uiso 1 1 calc R
C20 C 1.0273(3) 0.3985(2) 0.11175(14) 0.0657(7) Uani 1 1 d .
H20A H 1.1125 0.4573 0.1401 0.099 Uiso 1 1 calc R
H20B H 1.0318 0.4044 0.0489 0.099 Uiso 1 1 calc R
H20C H 1.0792 0.3344 0.1308 0.099 Uiso 1 1 calc R
Si1 Si 0.91058(7) 0.08529(4) 0.85454(3) 0.03487(13) Uani 1 1 d .
Si2 Si 0.51247(7) 0.32669(4) 0.62820(3) 0.03105(12) Uani 1 1 d .
Si3 Si 0.42830(7) 0.17937(4) 0.39324(3) 0.02969(12) Uani 1 1 d .
Si4 Si 0.75952(8) 0.39709(4) 0.14094(3) 0.03411(13) Uani 1 1 d .
H3 H 0.855(3) 0.1454(15) 0.5407(12) 0.037(5) Uiso 1 1 d .
H6 H 0.858(3) 0.3825(14) 0.4594(12) 0.031(5) Uiso 1 1 d .

loop_
_atom_site_aniso_label
_atom_site_aniso_U_11
_atom_site_aniso_U_22
_atom_site_aniso_U_33
_atom_site_aniso_U_23
_atom_site_aniso_U_13
_atom_site_aniso_U_12
C1 0.0338(9) 0.0472(11) 0.0298(8) 0.0079(7) 0.0020(7) 0.0053(8)
C2 0.0276(8) 0.0368(9) 0.0327(8) 0.0060(7) 0.0022(6) 0.0064(7)
C3 0.0287(8) 0.0355(9) 0.0262(8) 0.0043(7) 0.0034(6) 0.0059(7)
C4 0.0212(7) 0.0257(7) 0.0233(7) 0.0018(6) 0.0029(5) -0.0006(6)
C5 0.0225(7) 0.0272(8) 0.0232(7) 0.0022(6) 0.0037(5) 0.0079(6)
C6 0.0268(8) 0.0320(8) 0.0253(7) 0.0032(6) 0.0021(6) 0.0031(7)
C7 0.0272(8) 0.0300(8) 0.0316(8) 0.0044(6) 0.0050(6) 0.0023(6)
C8 0.0344(9) 0.0376(9) 0.0303(8) 0.0055(7) 0.0059(7) 0.0033(7)
C9 0.0843(18) 0.0682(15) 0.0451(12) 0.0096(11) -0.0075(11) 0.0290(13)
C10 0.0882(18) 0.0696(16) 0.0362(11) -0.0023(10) 0.0015(11) -0.0261(14)
C11 0.0458(13) 0.116(2) 0.0411(12) 0.0176(13) 0.0080(9) -0.0060(13)
C12 0.0570(13) 0.0539(13) 0.0583(13) -0.0246(11) -0.0004(10) 0.0021(11)
C13 0.0541(13) 0.0687(14) 0.0467(11) 0.0161(10) 0.0288(10) 0.0209(11)
C14 0.0430(10) 0.0399(10) 0.0462(10) -0.0004(8) 0.0059(8) 0.0169(8)
C15 0.0361(9) 0.0346(9) 0.0498(11) -0.0027(8) 0.0110(8) -0.0024(7)
C16 0.0416(11) 0.0557(12) 0.0509(12) 0.0052(10) -0.0169(9) 0.0022(9)
C17 0.0632(13) 0.0375(10) 0.0425(10) -0.0120(8) 0.0170(9) -0.0006(9)
C18 0.0825(17) 0.0510(12) 0.0402(11) 0.0154(9) 0.0113(10) 0.0162(12)
C19 0.0659(15) 0.0609(14) 0.0455(12) -0.0101(10) -0.0028(10) 0.0005(12)
C20 0.0433(12) 0.117(2) 0.0391(11) 0.0029(12) 0.0140(9) 0.0118(13)
Si1 0.0336(3) 0.0456(3) 0.0235(2) 0.00713(19) -0.00041(18) -0.0016(2)
Si2 0.0340(2) 0.0339(3) 0.0266(2) -0.00107(18) 0.00716(17) 0.00659(19)
Si3 0.0304(2) 0.0297(2) 0.0284(2) -0.00183(17) 0.00135(17) 0.00138(18)
Si4 0.0357(3) 0.0443(3) 0.0231(2) 0.00407(19) 0.00551(18) 0.0058(2)

loop_
_atom_type_symbol
_atom_type_description
_atom_type_scat_dispersion_real
_atom_type_scat_dispersion_imag
_atom_type_scat_source
C C 0.0033 0.0016 'International Tables Vol C Tables 4.2.6.8 and 6.1.1.4'
H H 0.0000 0.0000 'International Tables Vol C Tables 4.2.6.8 and 6.1.1.4'
Si Si 0.0817 0.0704 'International Tables Vol C Tables 4.2.6.8 and 6.1.1.4'

loop_
_geom_angle_atom_site_label_1
_geom_angle_atom_site_label_2
_geom_angle_atom_site_label_3
_geom_angle
C2 C1 Si1 177.69(17)
C1 C2 C3 177.63(18)
C4 C3 C2 125.84(15)
C4 C3 H3 119.9(11)
C2 C3 H3 114.2(11)
C3 C4 C5 117.89(13)
C3 C4 Si2 123.71(12)
C5 C4 Si2 118.36(10)
C6 C5 C4 119.04(14)
C6 C5 Si3 122.82(12)
C4 C5 Si3 118.04(11)
C5 C6 C7 123.98(15)
C5 C6 H6 120.4(11)
C7 C6 H6 115.6(11)
C8 C7 C6 178.29(18)
C7 C8 Si4 177.17(16)
Si1 C9 H9A 109.5
Si1 C9 H9B 109.5
H9A C9 H9B 109.5
Si1 C9 H9C 109.5
H9A C9 H9C 109.5
H9B C9 H9C 109.5
Si1 C10 H10A 109.5
Si1 C10 H10B 109.5
H10A C10 H10B 109.5
Si1 C10 H10C 109.5
H10A C10 H10C 109.5
H10B C10 H10C 109.5
Si1 C11 H11A 109.5
Si1 C11 H11B 109.5
H11A C11 H11B 109.5
Si1 C11 H11C 109.5
H11A C11 H11C 109.5
H11B C11 H11C 109.5
Si2 C12 H12A 109.5
Si2 C12 H12B 109.5
H12A C12 H12B 109.5
Si2 C12 H12C 109.5
H12A C12 H12C 109.5
H12B C12 H12C 109.5
Si2 C13 H13A 109.5
Si2 C13 H13B 109.5
H13A C13 H13B 109.5
Si2 C13 H13C 109.5
H13A C13 H13C 109.5
H13B C13 H13C 109.5
Si2 C14 H14A 109.5
Si2 C14 H14B 109.5
H14A C14 H14B 109.5
Si2 C14 H14C 109.5
H14A C14 H14C 109.5
H14B C14 H14C 109.5
Si3 C15 H15A 109.5
Si3 C15 H15B 109.5
H15A C15 H15B 109.5
Si3 C15 H15C 109.5
H15A C15 H15C 109.5
H15B C15 H15C 109.5
Si3 C16 H16A 109.5
Si3 C16 H16B 109.5
H16A C16 H16B 109.5
Si3 C16 H16C 109.5
H16A C16 H16C 109.5
H16B C16 H16C 109.5
Si3 C17 H17A 109.5
Si3 C17 H17B 109.5
H17A C17 H17B 109.5
Si3 C17 H17C 109.5
H17A C17 H17C 109.5
H17B C17 H17C 109.5
Si4 C18 H18A 109.5
Si4 C18 H18B 109.5
H18A C18 H18B 109.5
Si4 C18 H18C 109.5
H18A C18 H18C 109.5
H18B C18 H18C 109.5
Si4 C19 H19A 109.5
Si4 C19 H19B 109.5
H19A C19 H19B 109.5
Si4 C19 H19C 109.5
H19A C19 H19C 109.5
H19B C19 H19C 109.5
Si4 C20 H20A 109.5
Si4 C20 H20B 109.5
H20A C20 H20B 109.5
Si4 C20 H20C 109.5
H20A C20 H20C 109.5
H20B C20 H20C 109.5
C1 Si1 C9 108.09(9)
C1 Si1 C11 108.43(9)
C9 Si1 C11 110.62(14)
C1 Si1 C10 109.20(10)
C9 Si1 C10 109.71(14)
C11 Si1 C10 110.73(13)
C12 Si2 C13 111.21(11)
C12 Si2 C14 109.94(10)
C13 Si2 C14 108.42(10)
C12 Si2 C4 106.75(9)
C13 Si2 C4 111.80(8)
C14 Si2 C4 108.68(7)
C15 Si3 C17 109.87(9)
C15 Si3 C16 108.70(10)
C17 Si3 C16 111.62(10)
C15 Si3 C5 108.36(8)
C17 Si3 C5 106.86(8)
C16 Si3 C5 111.37(8)
C8 Si4 C20 108.14(9)
C8 Si4 C19 108.81(10)
C20 Si4 C19 110.34(12)
C8 Si4 C18 108.44(9)
C20 Si4 C18 110.92(13)
C19 Si4 C18 110.11(12)

loop_
_geom_bond_atom_site_label_1
_geom_bond_atom_site_label_2
_geom_bond_distance
C1 C2 1.205(2)
C1 Si1 1.8261(17)
C2 C3 1.424(2)
C3 C4 1.342(2)
C3 H3 0.999(19)
C4 C5 1.491(2)
C4 Si2 1.8895(15)
C5 C6 1.342(2)
C5 Si3 1.8938(16)
C6 C7 1.430(2)
C6 H6 0.945(19)
C7 C8 1.203(2)
C8 Si4 1.8269(17)
C9 Si1 1.846(2)
C9 H9A 0.9800
C9 H9B 0.9800
C9 H9C 0.9800
C10 Si1 1.849(2)
C10 H10A 0.9800
C10 H10B 0.9800
C10 H10C 0.9800
C11 Si1 1.848(2)
C11 H11A 0.9800
C11 H11B 0.9800
C11 H11C 0.9800
C12 Si2 1.854(2)
C12 H12A 0.9800
C12 H12B 0.9800
C12 H12C 0.9800
C13 Si2 1.859(2)
C13 H13A 0.9800
C13 H13B 0.9800
C13 H13C 0.9800
C14 Si2 1.8611(18)
C14 H14A 0.9800
C14 H14B 0.9800
C14 H14C 0.9800
C15 Si3 1.8547(19)
C15 H15A 0.9800
C15 H15B 0.9800
C15 H15C 0.9800
C16 Si3 1.8610(19)
C16 H16A 0.9800
C16 H16B 0.9800
C16 H16C 0.9800
C17 Si3 1.8584(19)
C17 H17A 0.9800
C17 H17B 0.9800
C17 H17C 0.9800
C18 Si4 1.852(2)
C18 H18A 0.9800
C18 H18B 0.9800
C18 H18C 0.9800
C19 Si4 1.852(2)
C19 H19A 0.9800
C19 H19B 0.9800
C19 H19C 0.9800
C20 Si4 1.852(2)
C20 H20A 0.9800
C20 H20B 0.9800
C20 H20C 0.9800

loop_
_geom_torsion_atom_site_label_1
_geom_torsion_atom_site_label_2
_geom_torsion_atom_site_label_3
_geom_torsion_atom_site_label_4
_geom_torsion
Si1 C1 C2 C3 -89(6)
C1 C2 C3 C4 172(5)
C2 C3 C4 C5 -178.96(16)
C2 C3 C4 Si2 3.3(2)
C3 C4 C5 C6 -88.85(19)
Si2 C4 C5 C6 89.04(16)
C3 C4 C5 Si3 87.67(16)
Si2 C4 C5 Si3 -94.44(12)
C4 C5 C6 C7 177.18(14)
Si3 C5 C6 C7 0.8(2)
C5 C6 C7 C8 -117(6)
C6 C7 C8 Si4 63(8)
C2 C1 Si1 C9 85(4)
C2 C1 Si1 C11 -34(4)
C2 C1 Si1 C10 -155(4)
C3 C4 Si2 C12 76.59(16)
C5 C4 Si2 C12 -101.17(14)
C3 C4 Si2 C13 -45.24(17)
C5 C4 Si2 C13 137.01(13)
C3 C4 Si2 C14 -164.87(14)
C5 C4 Si2 C14 17.37(14)
C6 C5 Si3 C15 -174.85(13)
C4 C5 Si3 C15 8.78(13)
C6 C5 Si3 C17 66.80(15)
C4 C5 Si3 C17 -109.57(13)
C6 C5 Si3 C16 -55.34(16)
C4 C5 Si3 C16 128.29(13)
C7 C8 Si4 C20 -77(3)
C7 C8 Si4 C19 43(3)
C7 C8 Si4 C18 162(3)
